data_2242228
loop_
_publ_author_name
'Bu, Kejun'
'He, Jianqiao'
'Wang, Dong'
'Zheng, Chong'
'Huang, Fuqiang'

_publ_section_title
;
 Crystal structure of the mixed-metal trisulfide BaCu~1/3~Ta~2/3~S~3~
;
_journal_coeditor_code WM5362
_journal_issue 5
_journal_name_full 'Acta Crystallographica Section E'
_journal_page_first 713
_journal_page_last 715
_journal_paper_doi 10.1107/S2056989017005266
_journal_volume 73
_journal_year 2017
_chemical_formula_iupac 'Ba Cu0.33 Ta0.67 S3'
_chemical_formula_moiety 'Cu0.33 S3 Ta0.67, 1(Ba)'
_chemical_formula_structural 'Ba Cu0.33 Ta0.67 S3'
_chemical_formula_sum 'Ba Cu0.34 S3 Ta0.66'
_chemical_formula_weight 375.14
_chemical_name_systematic
;
Barium copper(II) tantalum(V) trisulfide
;
_space_group_crystal_system hexagonal
_space_group_IT_number 194
_space_group_name_Hall '-P 6c 2c'
_space_group_name_H-M_alt 'P 63/m m c'
_symmetry_space_group_name_Hall '-P 6c 2c'
_symmetry_space_group_name_H-M 'P 63/m m c'
_cell_angle_alpha 90
_cell_angle_beta 90
_cell_angle_gamma 120
_cell_formula_units_Z 2
_cell_length_a 6.8350(6)
_cell_length_b 6.8350(6)
_cell_length_c 5.8318(5)
_cell_measurement_reflns_used 1738
_cell_measurement_temperature 297(2)
_cell_measurement_theta_max 25.9246
_cell_measurement_theta_min 3.4418
_cell_volume 235.94(4)
_computing_cell_refinement
;
SAINT (Bruker, 2015)
;
_computing_data_collection
;
APEX3 (Bruker, 2015)
;
_computing_data_reduction
;
SAINT (Bruker, 2015)
;
_computing_molecular_graphics
;
DIAMOND (Brandenburg, 2007)
;
_computing_publication_material
;
publCIF (Westrip, 2010)
;
_computing_structure_refinement
;
<i>SHELXL2014/7</i> (Sheldrick, 2015<i>b</i>)
;
_computing_structure_solution
;
SHELXT (Sheldrick, 2015<i>a</i>)
;
_diffrn_ambient_temperature 297(2)
_diffrn_detector_area_resol_mean 10.4167
_diffrn_measured_fraction_theta_full 1.000
_diffrn_measured_fraction_theta_max 1.000
_diffrn_measurement_device_type 'Bruker D8 QUEST'
_diffrn_measurement_method 'phi and omega scans'
_diffrn_radiation_type MoK\a
_diffrn_radiation_wavelength 0.71073
_diffrn_reflns_av_R_equivalents 0.0424
_diffrn_reflns_limit_h_max 8
_diffrn_reflns_limit_h_min -8
_diffrn_reflns_limit_k_max 8
_diffrn_reflns_limit_k_min -8
_diffrn_reflns_limit_l_max 6
_diffrn_reflns_limit_l_min -7
_diffrn_reflns_number 4312
_diffrn_reflns_theta_full 27.28
_diffrn_reflns_theta_max 27.28
_diffrn_reflns_theta_min 3.44
_exptl_absorpt_coefficient_mu 26.336
_exptl_absorpt_correction_T_max 0.86
_exptl_absorpt_correction_T_min 0.44
_exptl_absorpt_correction_type multi-scan
_exptl_absorpt_process_details
;
(<i>SADABS</i>; Bruker, 2015)
;
_exptl_crystal_colour black
_exptl_crystal_density_diffrn 5.280
_exptl_crystal_density_method 'not measured'
_exptl_crystal_description plate
_exptl_crystal_F_000 325
_exptl_crystal_size_max 0.037
_exptl_crystal_size_mid 0.030
_exptl_crystal_size_min 0.006
_refine_diff_density_max 1.498
_refine_diff_density_min -1.504
_refine_ls_extinction_method none
_refine_ls_goodness_of_fit_ref 1.248
_refine_ls_matrix_type full
_refine_ls_number_parameters 11
_refine_ls_number_reflns 125
_refine_ls_number_restraints 2
_refine_ls_restrained_S_all 1.238
_refine_ls_R_factor_all 0.0507
_refine_ls_R_factor_gt 0.0425
_refine_ls_shift/su_max 0.000
_refine_ls_shift/su_mean 0.000
_refine_ls_structure_factor_coef Fsqd
_refine_ls_weighting_details 'w=1/[\s^2^(Fo^2^)+(0.0503P)^2^+4.8137P] where P=(Fo^2^+2Fc^2^)/3'
_refine_ls_weighting_scheme calc
_refine_ls_wR_factor_gt 0.1071
_refine_ls_wR_factor_ref 0.1126
_reflns_number_gt 106
_reflns_number_total 125
_reflns_threshold_expression 'I > 2\s(I)'
_cod_data_source_file wm5362sup1.cif
_cod_data_source_block I
_cod_original_cell_volume 235.94(5)
_cod_database_code 2242228

loop_
_space_group_symop_operation_xyz
'x, y, z'
'-y, x-y, z'
'-x+y, -x, z'
'-x, -y, z+1/2'
'y, -x+y, z+1/2'
'x-y, x, z+1/2'
'y, x, -z'
'x-y, -y, -z'
'-x, -x+y, -z'
'-y, -x, -z+1/2'
'-x+y, y, -z+1/2'
'x, x-y, -z+1/2'
'-x, -y, -z'
'y, -x+y, -z'
'x-y, x, -z'
'x, y, -z-1/2'
'-y, x-y, -z-1/2'
'-x+y, -x, -z-1/2'
'-y, -x, z'
'-x+y, y, z'
'x, x-y, z'
'y, x, z-1/2'
'x-y, -y, z-1/2'
'-x, -x+y, z-1/2'

loop_
_atom_site_type_symbol
_atom_site_label
_atom_site_fract_x
_atom_site_fract_y
_atom_site_fract_z
_atom_site_U_iso_or_equiv
_atom_site_adp_type
_atom_site_calc_flag
_atom_site_occupancy
Ba Ba 0.6667 0.3333 0.75 0.0341(7) Uani d 1.0
Ta Ta 0 0 0.5 0.0707(12) Uani d 0.6666(8)
Cu Cu 0 0 0.5 0.0707(12) Uani d 0.3334(18)
S S 0.1689(4) 0.3378(8) 0.75 0.0449(15) Uani d 1.0

loop_
_atom_site_aniso_label
_atom_site_aniso_U_11
_atom_site_aniso_U_22
_atom_site_aniso_U_33
_atom_site_aniso_U_12
_atom_site_aniso_U_13
_atom_site_aniso_U_23
Ba 0.0246(7) 0.0246(7) 0.0529(13) 0.0123(4) 0 0
Ta 0.0306(8) 0.0306(8) 0.151(3) 0.0153(4) 0 0
Cu 0.0306(8) 0.0306(8) 0.151(3) 0.0153(4) 0 0
S 0.0217(18) 0.015(2) 0.096(4) 0.0074(10) 0 0

loop_
_atom_type_symbol
_atom_type_description
_atom_type_scat_dispersion_real
_atom_type_scat_dispersion_imag
_atom_type_scat_source
Ba Ba -0.3244 2.2819 'International Tables Vol C Tables 4.2.6.8 and 6.1.1.4'
Cu Cu 0.3201 1.2651 'International Tables Vol C Tables 4.2.6.8 and 6.1.1.4'
S S 0.1246 0.1234 'International Tables Vol C Tables 4.2.6.8 and 6.1.1.4'
Ta Ta -0.7052 6.5227 'International Tables Vol C Tables 4.2.6.8 and 6.1.1.4'

loop_
_geom_angle_atom_site_label_1
_geom_angle_atom_site_label_2
_geom_angle_atom_site_label_3
_geom_angle_site_symmetry_1
_geom_angle_site_symmetry_3
_geom_angle
S Ba S 1_655 2_655 60.89(16)
S Ba S 1_655 3 120.0010(10)
S Ba S 2_655 3 59.11(17)
S Ba S 1_655 3_665 59.11(17)
S Ba S 2_655 3_665 120.0010(10)
S Ba S 3 3_665 179.11(16)
S Ba S 1_655 . 179.11(17)
S Ba S 2_655 . 120.0000(10)
S Ba S 3 . 60.89(17)
S Ba S 3_665 . 119.9990(10)
S Ba S 1_655 2_665 120.0000(10)
S Ba S 2_655 2_665 179.11(17)
S Ba S 3 2_665 119.9990(10)
S Ba S 3_665 2_665 60.89(17)
S Ba S . 2_665 59.11(17)
S Ba S 1_655 13_667 89.75(5)
S Ba S 2_655 13_667 118.88(3)
S Ba S 3 13_667 118.88(3)
S Ba S 3_665 13_667 61.40(8)
S Ba S . 13_667 89.75(5)
S Ba S 2_665 13_667 61.40(8)
S Ba S 1_655 14_556 118.88(3)
S Ba S 2_655 14_556 89.75(5)
S Ba S 3 14_556 61.40(8)
S Ba S 3_665 14_556 118.88(3)
S Ba S . 14_556 61.40(8)
S Ba S 2_665 14_556 89.75(5)
S Ba S 13_667 14_556 147.76(6)
S Ba S 1_655 14_557 118.88(3)
S Ba S 2_655 14_557 89.75(5)
S Ba S 3 14_557 61.40(8)
S Ba S 3_665 14_557 118.88(3)
S Ba S . 14_557 61.40(8)
S Ba S 2_665 14_557 89.75(5)
S Ba S 13_667 14_557 57.48(11)
S Ba S 14_556 14_557 112.55(14)
S Ba S 1_655 13_666 89.75(5)
S Ba S 2_655 13_666 118.88(3)
S Ba S 3 13_666 118.88(3)
S Ba S 3_665 13_666 61.40(8)
S Ba S . 13_666 89.75(5)
S Ba S 2_665 13_666 61.40(8)
S Ba S 13_667 13_666 112.55(14)
S Ba S 14_556 13_666 57.48(11)
S Ba S 14_557 13_666 147.76(6)
S Ba S 1_655 15_657 61.40(8)
S Ba S 2_655 15_657 61.40(8)
S Ba S 3 15_657 89.75(5)
S Ba S 3_665 15_657 89.75(5)
S Ba S . 15_657 118.88(3)
S Ba S 2_665 15_657 118.88(3)
S Ba S 13_667 15_657 57.48(11)
S Ba S 14_556 15_657 147.76(6)
S Ba S 14_557 15_657 57.48(11)
S Ba S 13_666 15_657 147.76(6)
S Ba S 1_655 15_656 61.40(8)
S Ba S 2_655 15_656 61.40(8)
S Ba S 3 15_656 89.75(5)
S Ba S 3_665 15_656 89.75(5)
S Ba S . 15_656 118.88(3)
S Ba S 2_665 15_656 118.88(3)
S Ba S 13_667 15_656 147.76(6)
S Ba S 14_556 15_656 57.48(11)
S Ba S 14_557 15_656 147.76(6)
S Ba S 13_666 15_656 57.48(11)
S Ba S 15_657 15_656 112.55(13)
S Ta S 15_556 3 180.0
S Ta S 15_556 . 91.18(10)
S Ta S 3 . 88.82(10)
S Ta S 15_556 13_556 88.82(10)
S Ta S 3 13_556 91.18(10)
S Ta S . 13_556 180.0
S Ta S 15_556 14_556 88.82(10)
S Ta S 3 14_556 91.18(10)
S Ta S . 14_556 91.18(10)
S Ta S 13_556 14_556 88.82(10)
S Ta S 15_556 2 91.18(10)
S Ta S 3 2 88.82(10)
S Ta S . 2 88.82(10)
S Ta S 13_556 2 91.18(10)
S Ta S 14_556 2 180.0
S Ta Ta 15_556 4 126.10(7)
S Ta Ta 3 4 53.90(7)
S Ta Ta . 4 53.90(7)
S Ta Ta 13_556 4 126.10(7)
S Ta Ta 14_556 4 126.10(7)
S Ta Ta 2 4 53.90(7)
S Ta Cu 15_556 4_554 53.90(7)
S Ta Cu 3 4_554 126.10(7)
S Ta Cu . 4_554 126.10(7)
S Ta Cu 13_556 4_554 53.90(7)
S Ta Cu 14_556 4_554 53.90(7)
S Ta Cu 2 4_554 126.10(7)
Ta Ta Cu 4 4_554 180.0
S Ta Cu 15_556 4 126.10(7)
S Ta Cu 3 4 53.90(7)
S Ta Cu . 4 53.90(7)
S Ta Cu 13_556 4 126.10(7)
S Ta Cu 14_556 4 126.10(7)
S Ta Cu 2 4 53.90(7)
Ta Ta Cu 4 4 0
Cu Ta Cu 4_554 4 180.0
S Ta Ta 15_556 4_554 53.90(7)
S Ta Ta 3 4_554 126.10(7)
S Ta Ta . 4_554 126.10(7)
S Ta Ta 13_556 4_554 53.90(7)
S Ta Ta 14_556 4_554 53.90(7)
S Ta Ta 2 4_554 126.10(7)
Ta Ta Ta 4 4_554 180.0
Cu Ta Ta 4_554 4_554 0
Cu Ta Ta 4 4_554 180.0
Ta S Cu . 4 72.2
Ta S Ta . 4 72.19(13)
Cu S Ta 4 4 0
Ta S Ba . . 89.64(7)
Cu S Ba 4 . 89.64(7)
Ta S Ba 4 . 89.64(7)
Ta S Ba . 1_455 89.64(7)
Cu S Ba 4 1_455 89.64(7)
Ta S Ba 4 1_455 89.64(7)
Ba S Ba . 1_455 179.11(16)
Ta S Ba . 13_667 159.82(13)
Cu S Ba 4 13_667 87.629(7)
Ta S Ba 4 13_667 87.629(7)
Ba S Ba . 13_667 90.25(5)
Ba S Ba 1_455 13_667 90.25(5)
Ta S Ba . 13_666 87.629(7)
Cu S Ba 4 13_666 159.82(13)
Ta S Ba 4 13_666 159.82(13)
Ba S Ba . 13_666 90.25(5)
Ba S Ba 1_455 13_666 90.25(5)
Ba S Ba 13_667 13_666 112.55(13)

loop_
_geom_bond_atom_site_label_1
_geom_bond_atom_site_label_2
_geom_bond_site_symmetry_2
_geom_bond_distance
Ba S 1_655 3.4176(3)
Ba S 2_655 3.4176(3)
Ba S 3 3.4176(3)
Ba S 3_665 3.4176(3)
Ba S . 3.4176(3)
Ba S 2_665 3.4176(3)
Ba S 13_667 3.506(3)
Ba S 14_556 3.506(3)
Ba S 14_557 3.506(3)
Ba S 13_666 3.506(3)
Ba S 15_657 3.506(3)
Ba S 15_656 3.506(3)
Ta S 15_556 2.475(4)
Ta S 3 2.475(4)
Ta S . 2.475(4)
Ta S 13_556 2.475(4)
Ta S 14_556 2.475(4)
Ta S 2 2.475(4)
Ta Ta 4 2.9159(3)
Ta Cu 4_554 2.9159(3)
Ta Cu 4 2.9159(3)
Ta Ta 4_554 2.9159(3)
S Cu 4 2.475(4)
S Ta 4 2.475(4)
S Ba 1_455 3.4176(3)
S Ba 13_667 3.506(3)
S Ba 13_666 3.506(3)

_cod_database_fobs_code 2242228
